data_4037923
loop_
_publ_author_name
'Nikahd, Maryam'
'Mikusek, Jiri'
'Yu, Li-Juan'
'Coote, Michelle L.'
'Banwell, Martin G.'
'Ma, Chenxi'
'Gardiner, Michael G.'

_publ_section_title
;
 Exploiting Chitin as a Source of Biologically Fixed Nitrogen: Formation
 and Full Characterization of Small-Molecule Hetero- and Carbocyclic
 Pyrolysis Products.
;
_journal_name_full 'The Journal of organic chemistry'
_journal_paper_doi 10.1021/acs.joc.9b03438
_journal_year 2020
_chemical_formula_moiety 'C2 F3 O2, C5 H6 N O'
_chemical_formula_sum 'C7 H6 F3 N O3'
_chemical_formula_weight 209.13
_space_group_crystal_system triclinic
_space_group_IT_number 2
_space_group_name_Hall '-P 1'
_space_group_name_H-M_alt 'P -1'
_atom_sites_solution_hydrogens geom
_atom_sites_solution_primary dual
_audit_creation_date 2019-06-27
_audit_creation_method
;
Olex2 1.2
(compiled 2018.05.29 svn.r3508 for OlexSys, GUI svn.r5506)
;
_cell_angle_alpha 103.85(2)
_cell_angle_beta 94.753(18)
_cell_angle_gamma 95.55(2)
_cell_formula_units_Z 2
_cell_length_a 6.2250(14)
_cell_length_b 7.862(3)
_cell_length_c 8.7433(18)
_cell_measurement_reflns_used 393
_cell_measurement_temperature 150.01(10)
_cell_measurement_theta_max 69.9910
_cell_measurement_theta_min 7.1820
_cell_volume 411.0(2)
_computing_cell_refinement 'CrysAlisPro 1.171.40.35a (Rigaku OD, 2018)'
_computing_data_collection 'CrysAlisPro 1.171.40.35a (Rigaku OD, 2018)'
_computing_data_reduction 'CrysAlisPro 1.171.40.35a (Rigaku OD, 2018)'
_computing_molecular_graphics 'Olex2 (Dolomanov et al., 2009)'
_computing_publication_material 'Olex2 (Dolomanov et al., 2009)'
_computing_structure_refinement 'ShelXL (Sheldrick, 2015)'
_computing_structure_solution 'ShelXT (Sheldrick, 2015)'
_diffrn_ambient_environment N~2~
_diffrn_ambient_temperature 150.01(10)
_diffrn_detector 'CCD plate'
_diffrn_detector_area_resol_mean 8.1297
_diffrn_detector_type EosS2
_diffrn_measured_fraction_theta_full 0.948
_diffrn_measured_fraction_theta_max 0.948
_diffrn_measurement_details
;
List of Runs (angles in degrees, time in seconds):

  # Type    Start    End  Width  t~exp~   \w     \q     \k     \f   Frames
--------------------------------------------------------------------------
  1  \w    -52.00  33.00   1.00    7.50    --  -36.03  38.00   0.00   85
  2  \w    -96.00  33.00   1.00    7.50    --  -36.03   0.00 -30.00  129
  3  \w     30.00  81.00   1.00    7.50    --   36.03-125.00 -90.00   51
  4  \w      8.00  57.00   1.00    7.50    --   36.03 -99.00 150.00   49
  5  \w     32.00  76.00   1.00    7.50    --   36.03-125.00  60.00   44
  6  \w     40.00 120.00   1.00   31.00    --  105.15 -61.00-150.00   80
  7  \w     37.00 101.00   1.00   31.00    --  105.15 -30.00 120.00   64
  8  \w     89.00 171.00   1.00   31.00    --  105.15  30.00  60.00   82
  9  \w     87.00 162.00   1.00   31.00    --  105.15  61.00 150.00   75
 10  \w     37.00 123.00   1.00   31.00    --  105.15 -45.00 -30.00   86
 11  \w     62.00 110.00   1.00   31.00    --  105.15 178.00-150.00   48
 12  \w     60.00 100.00   1.00   31.00    --  105.15 -95.00  60.00   40
 13  \w     73.00 105.00   1.00   31.00    --  105.15 -95.00-180.00   32
 14  \w     37.00 108.00   1.00   31.00    --  105.15-111.00   0.00   71
 15  \w     90.00 162.00   1.00   31.00    --  105.15  45.00 -60.00   72
 16  \w     67.00 124.00   1.00   31.00    --  105.15 -77.00  90.00   57
;
_diffrn_measurement_device 'four-circle diffractometer'
_diffrn_measurement_device_type 'SuperNova, Dual, Cu at home/near, EosS2'
_diffrn_measurement_method '\w scans'
_diffrn_orient_matrix_type 'CrysAlisPro convention (1999,Acta A55,543-557)'
_diffrn_orient_matrix_UB_11 -0.1524450000
_diffrn_orient_matrix_UB_12 -0.1107867000
_diffrn_orient_matrix_UB_13 -0.1446949000
_diffrn_orient_matrix_UB_21 0.0074372000
_diffrn_orient_matrix_UB_22 0.1594268000
_diffrn_orient_matrix_UB_23 -0.0739554000
_diffrn_orient_matrix_UB_31 0.1981963000
_diffrn_orient_matrix_UB_32 -0.0602955000
_diffrn_orient_matrix_UB_33 -0.0832401000
_diffrn_radiation_monochromator mirror
_diffrn_radiation_probe x-ray
_diffrn_radiation_type CuK\a
_diffrn_radiation_wavelength 1.54184
_diffrn_reflns_av_R_equivalents 0.0588
_diffrn_reflns_av_unetI/netI 0.1509
_diffrn_reflns_Laue_measured_fraction_full 0.948
_diffrn_reflns_Laue_measured_fraction_max 0.948
_diffrn_reflns_limit_h_max 7
_diffrn_reflns_limit_h_min -6
_diffrn_reflns_limit_k_max 9
_diffrn_reflns_limit_k_min -9
_diffrn_reflns_limit_l_max 10
_diffrn_reflns_limit_l_min -10
_diffrn_reflns_number 1947
_diffrn_reflns_point_group_measured_fraction_full 0.948
_diffrn_reflns_point_group_measured_fraction_max 0.948
_diffrn_reflns_theta_full 66.596
_diffrn_reflns_theta_max 66.596
_diffrn_reflns_theta_min 5.242
_diffrn_source 'micro-focus sealed X-ray tube'
_diffrn_source_type 'SuperNova (Cu) X-ray Source'
_exptl_absorpt_coefficient_mu 1.563
_exptl_absorpt_correction_T_max 1.00000
_exptl_absorpt_correction_T_min 0.49973
_exptl_absorpt_correction_type multi-scan
_exptl_absorpt_process_details
;
CrysAlisPro 1.171.40.35a (Rigaku Oxford Diffraction, 2018)
Empirical absorption correction using spherical harmonics,
 implemented in SCALE3 ABSPACK scaling algorithm.
;
_exptl_crystal_colour colourless
_exptl_crystal_colour_primary colourless
_exptl_crystal_density_diffrn 1.690
_exptl_crystal_description needle
_exptl_crystal_F_000 212
_exptl_crystal_size_max 0.084
_exptl_crystal_size_mid 0.023
_exptl_crystal_size_min 0.011
_refine_diff_density_max 0.424
_refine_diff_density_min -0.469
_refine_diff_density_rms 0.101
_refine_ls_extinction_method none
_refine_ls_goodness_of_fit_ref 1.024
_refine_ls_hydrogen_treatment constr
_refine_ls_matrix_type full
_refine_ls_number_parameters 128
_refine_ls_number_reflns 1393
_refine_ls_number_restraints 0
_refine_ls_restrained_S_all 1.024
_refine_ls_R_factor_all 0.1294
_refine_ls_R_factor_gt 0.0856
_refine_ls_shift/su_max 0.000
_refine_ls_shift/su_mean 0.000
_refine_ls_structure_factor_coef Fsqd
_refine_ls_weighting_details 'w=1/[\s^2^(Fo^2^)+(0.0795P)^2^] where P=(Fo^2^+2Fc^2^)/3'
_refine_ls_weighting_scheme calc
_refine_ls_wR_factor_gt 0.2063
_refine_ls_wR_factor_ref 0.2456
_reflns_Friedel_coverage 0.000
_reflns_number_gt 788
_reflns_number_total 1393
_reflns_threshold_expression 'I > 2\s(I)'
_cod_data_source_file jo9b03438_si_002.cif
_cod_data_source_block mn-24h2scaledfiltered
_cod_original_cell_volume 411.04(19)
_cod_database_code 4037923
_shelx_shelxl_version_number 2016/6
_chemical_oxdiff_formula C7H6F3N1O3
_shelx_space_group_comment
;
The symmetry employed for this shelxl refinement is uniquely defined
by the following loop, which should always be used as a source of
symmetry information in preference to the above space-group names.
They are only intended as comments.
;
_reflns_odcompleteness_completeness 95.03
_reflns_odcompleteness_iscentric 1
_reflns_odcompleteness_theta 66.49
_olex2_refinement_description
;
1. Fixed Uiso
 At 1.2 times of:
  All C(H) groups, All N(H) groups
 At 1.5 times of:
  All O(H) groups
2.a Aromatic/amide H refined with riding coordinates:
 N1(H1A), C1(H1B), C3(H3), C4(H4), C5(H5)
2.b Idealised tetrahedral OH refined as rotating group:
 O1(H1)
;
_ins_header
;
TITL MN-24h2scaledfiltered in P-1 
REM P-1 (#2 in standard setting)
CELL 1.54184   6.225034   7.862445   8.743328 103.8524  94.7529  95.5484
ZERR    2.00   0.001405   0.002539   0.001835   0.0234   0.0180   0.0223
LATT  1
SFAC C H N O F
UNIT 14.00 12.00 2.00 6.00 6.00
TREF
HKLF 4
END
;
_olex2_date_sample_data_collection 2019-05-30
_olex2_date_sample_submission 2019-05-29
_olex2_diffrn_ambient_temperature_device 'Oxford Cryosystems'
_olex2_exptl_crystal_mounting_method 'The crystal was mounted on a MITIGEN holder with oil'
_olex2_submission_special_instructions 'No special instructions were received'
_oxdiff_exptl_absorpt_empirical_details
;
Empirical correction (ABSPACK) includes:
- Absorption correction using spherical harmonics
- Frame scaling
;
_oxdiff_exptl_absorpt_empirical_full_max 1.649
_oxdiff_exptl_absorpt_empirical_full_min 0.646

loop_
_space_group_symop_operation_xyz
'x, y, z'
'-x, -y, -z'

loop_
_atom_site_label
_atom_site_type_symbol
_atom_site_fract_x
_atom_site_fract_y
_atom_site_fract_z
_atom_site_U_iso_or_equiv
_atom_site_adp_type
_atom_site_occupancy
_atom_site_site_symmetry_order
_atom_site_calc_flag
_atom_site_refinement_flags_posn
_atom_site_refinement_flags_adp
_atom_site_refinement_flags_occupancy
_atom_site_disorder_assembly
_atom_site_disorder_group
F1 F 1.2115(7) 0.8673(6) 0.6227(5) 0.0597(13) Uani 1 1 d . . . . .
F2 F 1.2008(7) 0.9353(5) 0.3988(6) 0.0562(12) Uani 1 1 d . . . . .
F3 F 1.3734(6) 0.7233(5) 0.4369(5) 0.0430(10) Uani 1 1 d . . . . .
O2 O 0.9793(7) 0.6005(6) 0.2578(5) 0.0395(11) Uani 1 1 d . . . . .
O3 O 0.8515(7) 0.6509(6) 0.4968(5) 0.0356(10) Uani 1 1 d . . . . .
C6 C 0.9842(9) 0.6694(7) 0.4027(7) 0.0301(12) Uani 1 1 d . . . . .
C7 C 1.1945(10) 0.7993(8) 0.4650(7) 0.0346(13) Uani 1 1 d . . . . .
O1 O 0.1051(7) 0.1975(6) 0.1947(5) 0.0421(12) Uani 1 1 d . . . . .
H1 H 0.127896 0.246109 0.289594 0.063 Uiso 1 1 calc GR . . . .
N1 N 0.6369(8) 0.3739(7) 0.1263(6) 0.0358(12) Uani 1 1 d . . . . .
H1A H 0.748617 0.443123 0.177709 0.043 Uiso 1 1 calc R . . . .
C1 C 0.4638(10) 0.3455(7) 0.2041(7) 0.0326(13) Uani 1 1 d . . . . .
H1B H 0.467160 0.399750 0.311373 0.039 Uiso 1 1 calc R . . . .
C2 C 0.2794(10) 0.2343(8) 0.1233(7) 0.0317(13) Uani 1 1 d . . . . .
C3 C 0.2826(10) 0.1563(8) -0.0353(7) 0.0383(14) Uani 1 1 d . . . . .
H3 H 0.161523 0.082317 -0.091614 0.046 Uiso 1 1 calc R . . . .
C4 C 0.4653(11) 0.1866(9) -0.1132(7) 0.0408(15) Uani 1 1 d . . . . .
H4 H 0.467753 0.132499 -0.219932 0.049 Uiso 1 1 calc R . . . .
C5 C 0.6420(10) 0.2991(8) -0.0269(7) 0.0375(14) Uani 1 1 d . . . . .
H5 H 0.764450 0.322592 -0.076019 0.045 Uiso 1 1 calc R . . . .

loop_
_atom_site_aniso_label
_atom_site_aniso_U_11
_atom_site_aniso_U_22
_atom_site_aniso_U_33
_atom_site_aniso_U_23
_atom_site_aniso_U_13
_atom_site_aniso_U_12
F1 0.043(2) 0.080(3) 0.037(2) -0.011(2) 0.0135(17) -0.030(2)
F2 0.043(2) 0.042(2) 0.086(3) 0.027(2) 0.009(2) -0.0109(17)
F3 0.0246(18) 0.051(2) 0.053(2) 0.0099(18) 0.0144(15) -0.0019(15)
O2 0.028(2) 0.054(3) 0.030(2) 0.003(2) 0.0082(16) -0.0140(19)
O3 0.027(2) 0.044(2) 0.034(2) 0.0071(18) 0.0144(17) -0.0074(17)
C6 0.020(3) 0.034(3) 0.034(3) 0.007(2) 0.004(2) -0.002(2)
C7 0.027(3) 0.039(3) 0.037(3) 0.010(2) 0.009(2) -0.008(2)
O1 0.036(3) 0.047(3) 0.039(2) 0.006(2) 0.0153(19) -0.014(2)
N1 0.028(3) 0.038(3) 0.038(3) 0.009(2) 0.004(2) -0.011(2)
C1 0.036(3) 0.032(3) 0.030(3) 0.008(2) 0.014(2) -0.003(2)
C2 0.031(3) 0.035(3) 0.032(3) 0.012(2) 0.017(2) -0.002(2)
C3 0.035(3) 0.042(3) 0.034(3) 0.007(3) 0.013(3) -0.012(3)
C4 0.039(3) 0.047(4) 0.033(3) 0.008(3) 0.007(3) -0.013(3)
C5 0.030(3) 0.043(3) 0.038(3) 0.010(3) 0.013(2) -0.011(2)

loop_
_atom_type_symbol
_atom_type_description
_atom_type_scat_dispersion_real
_atom_type_scat_dispersion_imag
_atom_type_scat_source
C C 0.0181 0.0091 'International Tables Vol C Tables 4.2.6.8 and 6.1.1.4'
H H 0.0000 0.0000 'International Tables Vol C Tables 4.2.6.8 and 6.1.1.4'
F F 0.0727 0.0534 'International Tables Vol C Tables 4.2.6.8 and 6.1.1.4'
N N 0.0311 0.0180 'International Tables Vol C Tables 4.2.6.8 and 6.1.1.4'
O O 0.0492 0.0322 'International Tables Vol C Tables 4.2.6.8 and 6.1.1.4'

loop_
_exptl_crystal_face_index_h
_exptl_crystal_face_index_k
_exptl_crystal_face_index_l
_exptl_crystal_face_perp_dist
1 -4 5 0.0055
1 4 0 0.0331
-1 -4 0 0.0331
3 -3 -3 0.0116
-3 3 3 0.0116
-1 4 -5 0.0055

loop_
_geom_angle_atom_site_label_1
_geom_angle_atom_site_label_2
_geom_angle_atom_site_label_3
_geom_angle
_geom_angle_site_symmetry_1
_geom_angle_site_symmetry_3
_geom_angle_publ_flag
O2 C6 C7 111.0(5) . . ?
O3 C6 O2 130.5(5) . . ?
O3 C6 C7 118.5(5) . . ?
F1 C7 C6 112.4(4) . . ?
F2 C7 F1 106.7(5) . . ?
F2 C7 C6 111.3(5) . . ?
F3 C7 F1 105.9(5) . . ?
F3 C7 F2 107.5(4) . . ?
F3 C7 C6 112.6(5) . . ?
C2 O1 H1 109.5 . . ?
C1 N1 H1A 118.6 . . ?
C5 N1 H1A 118.6 . . ?
C5 N1 C1 122.7(5) . . ?
N1 C1 H1B 120.1 . . ?
N1 C1 C2 119.9(5) . . ?
C2 C1 H1B 120.1 . . ?
O1 C2 C1 122.7(5) . . ?
O1 C2 C3 119.4(5) . . ?
C3 C2 C1 117.9(5) . . ?
C2 C3 H3 119.5 . . ?
C2 C3 C4 121.1(5) . . ?
C4 C3 H3 119.5 . . ?
C3 C4 H4 120.9 . . ?
C5 C4 C3 118.2(6) . . ?
C5 C4 H4 120.9 . . ?
N1 C5 C4 120.2(5) . . ?
N1 C5 H5 119.9 . . ?
C4 C5 H5 119.9 . . ?

loop_
_geom_bond_atom_site_label_1
_geom_bond_atom_site_label_2
_geom_bond_distance
_geom_bond_site_symmetry_2
_geom_bond_publ_flag
F1 C7 1.345(7) . ?
F2 C7 1.331(7) . ?
F3 C7 1.327(7) . ?
O2 C6 1.249(7) . ?
O3 C6 1.236(7) . ?
C6 C7 1.553(7) . ?
O1 H1 0.8200 . ?
O1 C2 1.338(6) . ?
N1 H1A 0.8600 . ?
N1 C1 1.350(7) . ?
N1 C5 1.332(8) . ?
C1 H1B 0.9300 . ?
C1 C2 1.399(8) . ?
C2 C3 1.378(8) . ?
C3 H3 0.9300 . ?
C3 C4 1.403(8) . ?
C4 H4 0.9300 . ?
C4 C5 1.384(8) . ?
C5 H5 0.9300 . ?

loop_
_exptl_oxdiff_crystal_face_indexfrac_h
_exptl_oxdiff_crystal_face_indexfrac_k
_exptl_oxdiff_crystal_face_indexfrac_l
_exptl_oxdiff_crystal_face_x
_exptl_oxdiff_crystal_face_y
_exptl_oxdiff_crystal_face_z
0.8751 -3.5085 4.7339 -0.4297 -0.9029 -0.0091
1.3768 4.3564 0.2312 -0.7260 0.6877 -0.0090
-1.3768 -4.3564 -0.2312 0.7260 -0.6877 0.0090
2.9133 -2.6619 -2.5659 0.2220 -0.2129 0.9515
-2.9133 2.6619 2.5659 -0.2220 0.2129 -0.9515
-0.8751 3.5085 -4.7339 0.4297 0.9029 0.0091
